data_8106532
loop_
_publ_author_name
'Han, Min-Le'
'Wang, San-Tai'
'Zhou, Zhe'

_publ_section_title
;
 Crystal structure of poly-[(\m2-((1,3-bis(benzimidazol-1-yl)propane-\k2
 N:N&#x2032;)(\m2-4-tert-butyl-phthalato-\k2 O:O&#x2032;)cobalt(II)]
 monohydrate, C29H30CoN4O5
;
_journal_issue 3
_journal_name_full 'Zeitschrift f\"ur Kristallographie - New Crystal Structures'
_journal_page_first 347
_journal_page_last 349
_journal_paper_doi 10.1515/ncrs-2016-0252
_journal_volume 232
_journal_year 2017
_chemical_formula_moiety 'H2 O, C29 H28 Co N4 O4'
_chemical_formula_sum 'C29 H30 Co N4 O5'
_chemical_formula_weight 573.50
_space_group_crystal_system orthorhombic
_space_group_IT_number 61
_space_group_name_Hall '-P 2ac 2ab'
_space_group_name_H-M_alt 'P b c a'
_atom_sites_solution_hydrogens mixed
_atom_sites_solution_primary dual
_cell_angle_alpha 90
_cell_angle_beta 90
_cell_angle_gamma 90
_cell_formula_units_Z 8
_cell_length_a 11.6532(10)
_cell_length_b 20.1493(18)
_cell_length_c 22.609(2)
_cell_measurement_reflns_used 4759
_cell_measurement_temperature 296(2)
_cell_measurement_theta_max 22.00
_cell_measurement_theta_min 2.51
_cell_volume 5308.7(8)
_computing_cell_refinement 'SAINT v7.34A (Bruker, 200?)'
_computing_data_collection 'Bruker SMART'
_computing_data_reduction 'SAINT v7.34A (Bruker, 200?)'
_computing_molecular_graphics 'Olex2 (Dolomanov et al., 2009)'
_computing_publication_material 'Olex2 (Dolomanov et al., 2009)'
_computing_structure_refinement 'ShelXL (Sheldrick, 2015)'
_computing_structure_solution 'ShelXT (Sheldrick, 2015)'
_diffrn_ambient_temperature 296.15
_diffrn_measured_fraction_theta_full 0.999
_diffrn_measured_fraction_theta_max 0.999
_diffrn_measurement_device_type 'CCD area detector'
_diffrn_measurement_method 'phi and omega scans'
_diffrn_radiation_monochromator graphite
_diffrn_radiation_type MoK\a
_diffrn_radiation_wavelength 0.71073
_diffrn_reflns_av_R_equivalents 0.0626
_diffrn_reflns_av_unetI/netI 0.0377
_diffrn_reflns_Laue_measured_fraction_full 0.999
_diffrn_reflns_Laue_measured_fraction_max 0.999
_diffrn_reflns_limit_h_max 14
_diffrn_reflns_limit_h_min -14
_diffrn_reflns_limit_k_max 24
_diffrn_reflns_limit_k_min -24
_diffrn_reflns_limit_l_max 27
_diffrn_reflns_limit_l_min -27
_diffrn_reflns_number 35939
_diffrn_reflns_point_group_measured_fraction_full 0.999
_diffrn_reflns_point_group_measured_fraction_max 0.999
_diffrn_reflns_theta_full 25.242
_diffrn_reflns_theta_max 25.498
_diffrn_reflns_theta_min 2.510
_exptl_absorpt_coefficient_mu 0.694
_exptl_absorpt_correction_T_max 0.8912
_exptl_absorpt_correction_T_min 0.8457
_exptl_absorpt_correction_type multi-scan
_exptl_absorpt_process_details sadabs
_exptl_crystal_colour pink
_exptl_crystal_colour_primary pink
_exptl_crystal_density_diffrn 1.435
_exptl_crystal_density_meas .
_exptl_crystal_density_method 'not measured'
_exptl_crystal_description block
_exptl_crystal_F_000 2392
_exptl_crystal_size_max 0.25
_exptl_crystal_size_mid 0.18
_exptl_crystal_size_min 0.17
_refine_diff_density_max 0.249
_refine_diff_density_min -0.348
_refine_diff_density_rms 0.051
_refine_ls_extinction_coef .
_refine_ls_extinction_method none
_refine_ls_goodness_of_fit_ref 1.027
_refine_ls_hydrogen_treatment constr
_refine_ls_matrix_type full
_refine_ls_number_parameters 359
_refine_ls_number_reflns 4947
_refine_ls_number_restraints 12
_refine_ls_restrained_S_all 1.026
_refine_ls_R_factor_all 0.0615
_refine_ls_R_factor_gt 0.0363
_refine_ls_shift/su_max 0.001
_refine_ls_shift/su_mean 0.000
_refine_ls_structure_factor_coef Fsqd
_refine_ls_weighting_details 'w=1/[\s^2^(Fo^2^)+(0.0360P)^2^+3.0682P] where P=(Fo^2^+2Fc^2^)/3'
_refine_ls_weighting_scheme calc
_refine_ls_wR_factor_gt 0.0791
_refine_ls_wR_factor_ref 0.0909
_reflns_Friedel_coverage 0.000
_reflns_Friedel_fraction_full .
_reflns_Friedel_fraction_max .
_reflns_number_gt 3576
_reflns_number_total 4947
_reflns_threshold_expression 'I > 2\s(I)'
_cod_data_source_file suppl_ncrs-2016-0252_suppl.cif
_cod_data_source_block b
_cod_original_cell_volume 5308.8(8)
_cod_database_code 8106532
_shelx_space_group_comment
;
The symmetry employed for this shelxl refinement is uniquely defined
by the following loop, which should always be used as a source of
symmetry information in preference to the above space-group names.
They are only intended as comments.
;
_shelx_estimated_absorpt_t_max 0.891
_shelx_estimated_absorpt_t_min 0.846
_olex2_refinement_description
;
1. Fixed Uiso
 At 1.2 times of:
  All C(H) groups, All C(H,H) groups
 At 1.5 times of:
  All C(H,H,H) groups, All O(H,H) groups
2. Uiso/Uaniso restraints and constraints
Uanis(O5) \\sim Ueq, Uanis(O5A) \\sim Ueq: with sigma of 0.1 and sigma for
terminal atoms of 0.2
Uanis(O5) = Uanis(O5A)
3. Others
 Sof(O5A)=Sof(H5AA)=Sof(H5AB)=1-FVAR(1)
 Sof(O5)=Sof(H5A)=Sof(H5B)=FVAR(1)
4.a Riding coordinates:
 O5(H5A,H5B), O5A(H5AA,H5AB)
4.b Secondary CH2 refined with riding coordinates:
 C20(H20A,H20B), C21(H21A,H21B), C22(H22A,H22B)
4.c Aromatic/amide H refined with riding coordinates:
 C3(H3), C5(H5), C6(H6), C13(H13), C15(H15), C16(H16), C17(H17), C18(H18),
 C23(H23), C25(H25), C26(H26), C27(H27), C28(H28)
4.d Idealised Me refined as rotating group:
 C10(H10A,H10B,H10C), C11(H11A,H11B,H11C), C12(H12A,H12B,H12C)
;
_shelx_shelxl_version_number 2014/7
_olex2_submission_special_instructions 'No special instructions were received'

loop_
_space_group_symop_operation_xyz
'x, y, z'
'-x+1/2, -y, z+1/2'
'-x, y+1/2, -z+1/2'
'x+1/2, -y+1/2, -z'
'-x, -y, -z'
'x-1/2, y, -z-1/2'
'x, -y-1/2, z-1/2'
'-x-1/2, y-1/2, z'

loop_
_atom_site_label
_atom_site_type_symbol
_atom_site_fract_x
_atom_site_fract_y
_atom_site_fract_z
_atom_site_U_iso_or_equiv
_atom_site_adp_type
_atom_site_occupancy
_atom_site_site_symmetry_order
_atom_site_calc_flag
_atom_site_refinement_flags_posn
_atom_site_refinement_flags_adp
_atom_site_refinement_flags_occupancy
_atom_site_disorder_assembly
_atom_site_disorder_group
O5 O 0.4470(7) 0.0077(2) 0.3949(2) 0.218(4) Uani 0.815(6) 1 d . U P A 1
H5A H 0.4464 0.0497 0.4171 0.327 Uiso 0.815(6) 1 d R . P A 1
H5B H 0.5098 0.0084 0.3659 0.327 Uiso 0.815(6) 1 d R . P A 1
O5A O 0.571(3) 0.0500(11) 0.3866(11) 0.218(4) Uani 0.185(6) 1 d . U P A 2
H5AA H 0.5286 0.0896 0.3999 0.327 Uiso 0.185(6) 1 d R . P A 2
H5AB H 0.5248 0.0157 0.3668 0.327 Uiso 0.185(6) 1 d R . P A 2
Co1 Co 0.23375(3) 0.14131(2) 0.54850(2) 0.02773(11) Uani 1 1 d . . . . .
O1 O 0.60264(15) 0.32468(9) 0.40809(8) 0.0410(5) Uani 1 1 d . . . . .
O2 O 0.53466(17) 0.25432(10) 0.47429(8) 0.0493(5) Uani 1 1 d . . . . .
O3 O 0.28390(15) 0.18921(9) 0.47700(8) 0.0398(5) Uani 1 1 d . . . . .
O4 O 0.41940(17) 0.11380(9) 0.46152(8) 0.0439(5) Uani 1 1 d . . . . .
N1 N 0.20767(16) 0.04182(10) 0.54226(9) 0.0305(5) Uani 1 1 d . . . . .
N2 N 0.24381(17) -0.06215(10) 0.51510(9) 0.0340(5) Uani 1 1 d . . . . .
N3 N 0.62835(17) -0.15062(10) 0.39822(9) 0.0303(5) Uani 1 1 d . . . . .
N4 N 0.44259(16) -0.16876(10) 0.38112(9) 0.0297(5) Uani 1 1 d . . . . .
C1 C 0.45826(19) 0.25029(12) 0.37726(11) 0.0265(5) Uani 1 1 d . . . . .
C2 C 0.38634(19) 0.19574(12) 0.38715(10) 0.0260(5) Uani 1 1 d . . . . .
C3 C 0.3260(2) 0.16842(12) 0.34020(11) 0.0287(6) Uani 1 1 d . . . . .
H3 H 0.2812 0.1310 0.3471 0.034 Uiso 1 1 calc R . . . .
C4 C 0.3296(2) 0.19461(12) 0.28306(10) 0.0292(6) Uani 1 1 d . . . . .
C5 C 0.3955(2) 0.25124(13) 0.27508(11) 0.0346(6) Uani 1 1 d . . . . .
H5 H 0.3964 0.2719 0.2383 0.042 Uiso 1 1 calc R . . . .
C6 C 0.4600(2) 0.27755(12) 0.32085(11) 0.0336(6) Uani 1 1 d . . . . .
H6 H 0.5057 0.3145 0.3136 0.040 Uiso 1 1 calc R . . . .
C7 C 0.5360(2) 0.27765(12) 0.42421(12) 0.0287(6) Uani 1 1 d . . . . .
C8 C 0.3660(2) 0.16417(13) 0.44687(11) 0.0306(6) Uani 1 1 d . . . . .
C9 C 0.2651(2) 0.16011(13) 0.23268(12) 0.0373(6) Uani 1 1 d . . . . .
C10 C 0.2647(3) 0.20145(17) 0.17603(13) 0.0597(9) Uani 1 1 d . . . . .
H10A H 0.2312 0.2441 0.1839 0.090 Uiso 1 1 calc GR . . . .
H10B H 0.2207 0.1790 0.1462 0.090 Uiso 1 1 calc GR . . . .
H10C H 0.3421 0.2073 0.1624 0.090 Uiso 1 1 calc GR . . . .
C11 C 0.1401(2) 0.14732(17) 0.25102(14) 0.0563(9) Uani 1 1 d . . . . .
H11A H 0.1386 0.1172 0.2839 0.085 Uiso 1 1 calc GR . . . .
H11B H 0.0990 0.1284 0.2184 0.085 Uiso 1 1 calc GR . . . .
H11C H 0.1048 0.1885 0.2623 0.085 Uiso 1 1 calc GR . . . .
C12 C 0.3239(3) 0.09367(15) 0.21974(14) 0.0556(8) Uani 1 1 d . . . . .
H12A H 0.4013 0.1015 0.2069 0.083 Uiso 1 1 calc GR . . . .
H12B H 0.2826 0.0707 0.1893 0.083 Uiso 1 1 calc GR . . . .
H12C H 0.3249 0.0671 0.2550 0.083 Uiso 1 1 calc GR . . . .
C13 C 0.2810(2) 0.00059(13) 0.51701(11) 0.0351(6) Uani 1 1 d . . . . .
H13 H 0.3517 0.0139 0.5020 0.042 Uiso 1 1 calc R . . . .
C14 C 0.1143(2) 0.00231(12) 0.55840(10) 0.0287(6) Uani 1 1 d . . . . .
C15 C 0.0121(2) 0.01827(14) 0.58657(11) 0.0355(6) Uani 1 1 d . . . . .
H15 H -0.0036 0.0614 0.5987 0.043 Uiso 1 1 calc R . . . .
C16 C -0.0651(2) -0.03245(16) 0.59586(12) 0.0442(7) Uani 1 1 d . . . . .
H16 H -0.1342 -0.0231 0.6146 0.053 Uiso 1 1 calc R . . . .
C17 C -0.0426(2) -0.09739(15) 0.57793(13) 0.0461(7) Uani 1 1 d . . . . .
H17 H -0.0973 -0.1301 0.5848 0.055 Uiso 1 1 calc R . . . .
C18 C 0.0585(2) -0.11428(14) 0.55030(12) 0.0397(7) Uani 1 1 d . . . . .
H18 H 0.0737 -0.1575 0.5383 0.048 Uiso 1 1 calc R . . . .
C19 C 0.1364(2) -0.06311(13) 0.54141(11) 0.0311(6) Uani 1 1 d . . . . .
C20 C 0.3038(2) -0.11782(14) 0.48707(12) 0.0404(7) Uani 1 1 d . . . . .
H20A H 0.2938 -0.1573 0.5110 0.048 Uiso 1 1 calc R . . . .
H20B H 0.3852 -0.1081 0.4853 0.048 Uiso 1 1 calc R . . . .
C21 C 0.2595(2) -0.13113(14) 0.42503(12) 0.0385(6) Uani 1 1 d . . . . .
H21A H 0.2667 -0.0910 0.4016 0.046 Uiso 1 1 calc R . . . .
H21B H 0.1787 -0.1424 0.4271 0.046 Uiso 1 1 calc R . . . .
C22 C 0.3239(2) -0.18713(13) 0.39434(12) 0.0368(6) Uani 1 1 d . . . . .
H22A H 0.3234 -0.2261 0.4195 0.044 Uiso 1 1 calc R . . . .
H22B H 0.2848 -0.1984 0.3578 0.044 Uiso 1 1 calc R . . . .
C23 C 0.5333(2) -0.17984(12) 0.41647(11) 0.0303(6) Uani 1 1 d . . . . .
H23 H 0.5295 -0.2056 0.4505 0.036 Uiso 1 1 calc R . . . .
C24 C 0.5975(2) -0.11724(12) 0.34655(11) 0.0301(6) Uani 1 1 d . . . . .
C25 C 0.6615(2) -0.07793(14) 0.30883(12) 0.0417(7) Uani 1 1 d . . . . .
H25 H 0.7390 -0.0701 0.3157 0.050 Uiso 1 1 calc R . . . .
C26 C 0.6060(3) -0.05088(15) 0.26073(13) 0.0508(8) Uani 1 1 d . . . . .
H26 H 0.6471 -0.0244 0.2345 0.061 Uiso 1 1 calc R . . . .
C27 C 0.4899(3) -0.06229(15) 0.25041(13) 0.0500(8) Uani 1 1 d . . . . .
H27 H 0.4554 -0.0430 0.2175 0.060 Uiso 1 1 calc R . . . .
C28 C 0.4249(2) -0.10095(14) 0.28717(12) 0.0408(7) Uani 1 1 d . . . . .
H28 H 0.3474 -0.1084 0.2801 0.049 Uiso 1 1 calc R . . . .
C29 C 0.4807(2) -0.12853(12) 0.33554(11) 0.0303(6) Uani 1 1 d . . . . .

loop_
_atom_site_aniso_label
_atom_site_aniso_U_11
_atom_site_aniso_U_22
_atom_site_aniso_U_33
_atom_site_aniso_U_23
_atom_site_aniso_U_13
_atom_site_aniso_U_12
O5 0.385(10) 0.077(3) 0.191(5) -0.033(3) 0.145(6) -0.002(4)
O5A 0.385(10) 0.077(3) 0.191(5) -0.033(3) 0.145(6) -0.002(4)
Co1 0.02582(18) 0.02622(18) 0.03115(19) 0.00022(15) 0.00081(14) 0.00189(14)
O1 0.0403(11) 0.0402(11) 0.0425(11) 0.0069(9) -0.0073(9) -0.0171(9)
O2 0.0577(13) 0.0537(13) 0.0363(11) 0.0079(10) -0.0075(9) -0.0254(10)
O3 0.0342(10) 0.0508(12) 0.0344(10) 0.0064(9) 0.0062(8) 0.0018(9)
O4 0.0574(12) 0.0342(11) 0.0399(11) 0.0055(9) 0.0004(9) 0.0036(10)
N1 0.0283(11) 0.0278(11) 0.0355(12) -0.0020(10) 0.0025(9) 0.0002(9)
N2 0.0316(12) 0.0287(11) 0.0416(12) -0.0044(10) 0.0032(10) 0.0012(10)
N3 0.0298(11) 0.0315(12) 0.0297(11) 0.0001(10) 0.0023(9) 0.0009(9)
N4 0.0255(11) 0.0297(11) 0.0337(12) -0.0011(10) 0.0017(9) 0.0008(9)
C1 0.0216(12) 0.0249(13) 0.0329(14) 0.0001(11) 0.0014(10) 0.0004(10)
C2 0.0236(12) 0.0245(13) 0.0297(13) 0.0014(11) 0.0015(10) 0.0000(10)
C3 0.0260(13) 0.0266(13) 0.0334(14) 0.0008(11) 0.0033(11) -0.0050(11)
C4 0.0253(13) 0.0319(14) 0.0305(14) 0.0017(11) 0.0015(10) 0.0024(11)
C5 0.0356(14) 0.0386(15) 0.0295(14) 0.0080(12) 0.0010(11) -0.0022(13)
C6 0.0326(14) 0.0265(14) 0.0417(16) 0.0072(12) 0.0032(12) -0.0060(11)
C7 0.0245(13) 0.0254(13) 0.0363(15) -0.0024(12) 0.0024(11) 0.0006(11)
C8 0.0305(13) 0.0310(14) 0.0303(14) -0.0008(12) -0.0049(12) -0.0105(11)
C9 0.0354(14) 0.0419(16) 0.0347(15) -0.0001(12) -0.0062(12) -0.0028(12)
C10 0.073(2) 0.069(2) 0.0368(16) 0.0081(16) -0.0184(16) -0.0152(18)
C11 0.0358(16) 0.079(2) 0.0539(19) -0.0038(18) -0.0109(14) -0.0085(16)
C12 0.060(2) 0.052(2) 0.054(2) -0.0175(16) -0.0075(16) -0.0007(16)
C13 0.0291(14) 0.0336(15) 0.0426(16) 0.0008(13) 0.0051(12) -0.0021(12)
C14 0.0290(13) 0.0305(14) 0.0266(14) 0.0001(11) -0.0025(10) -0.0026(11)
C15 0.0339(14) 0.0411(16) 0.0316(14) -0.0016(13) 0.0009(11) 0.0029(12)
C16 0.0334(15) 0.059(2) 0.0401(16) 0.0030(15) 0.0054(13) -0.0022(14)
C17 0.0410(17) 0.052(2) 0.0456(17) 0.0076(15) 0.0027(14) -0.0183(14)
C18 0.0465(17) 0.0333(15) 0.0394(16) 0.0005(13) -0.0031(14) -0.0083(12)
C19 0.0311(13) 0.0330(14) 0.0293(14) -0.0005(12) -0.0026(11) -0.0031(11)
C20 0.0381(15) 0.0355(15) 0.0476(17) -0.0055(13) 0.0013(13) 0.0072(12)
C21 0.0277(13) 0.0443(16) 0.0434(15) -0.0057(13) 0.0013(12) -0.0005(12)
C22 0.0291(14) 0.0388(16) 0.0424(16) -0.0073(13) 0.0007(12) -0.0067(12)
C23 0.0341(14) 0.0278(14) 0.0290(14) -0.0008(11) -0.0009(11) 0.0003(11)
C24 0.0339(14) 0.0275(13) 0.0289(14) -0.0060(11) 0.0012(11) 0.0025(11)
C25 0.0411(16) 0.0428(17) 0.0412(17) -0.0001(14) 0.0086(13) -0.0093(13)
C26 0.069(2) 0.0444(18) 0.0391(17) 0.0082(15) 0.0101(16) -0.0084(16)
C27 0.069(2) 0.0482(18) 0.0328(15) 0.0054(15) -0.0056(15) 0.0081(16)
C28 0.0423(16) 0.0444(17) 0.0358(16) -0.0021(13) -0.0065(13) 0.0075(14)
C29 0.0332(14) 0.0291(14) 0.0285(13) -0.0043(11) 0.0019(11) 0.0032(11)

loop_
_atom_type_symbol
_atom_type_description
_atom_type_scat_dispersion_real
_atom_type_scat_dispersion_imag
_atom_type_scat_source
C C 0.0033 0.0016 'International Tables Vol C Tables 4.2.6.8 and 6.1.1.4'
H H 0.0000 0.0000 'International Tables Vol C Tables 4.2.6.8 and 6.1.1.4'
Co Co 0.3494 0.9721 'International Tables Vol C Tables 4.2.6.8 and 6.1.1.4'
N N 0.0061 0.0033 'International Tables Vol C Tables 4.2.6.8 and 6.1.1.4'
O O 0.0106 0.0060 'International Tables Vol C Tables 4.2.6.8 and 6.1.1.4'

loop_
_geom_angle_atom_site_label_1
_geom_angle_atom_site_label_2
_geom_angle_atom_site_label_3
_geom_angle
_geom_angle_site_symmetry_1
_geom_angle_site_symmetry_3
H5A O5 H5B 109.5 . .
H5AA O5A H5AB 116.0 . .
O1 Co1 O3 118.37(8) 4_456 .
O1 Co1 N1 105.41(8) 4_456 .
O1 Co1 N3 107.00(8) 4_456 5_656
O3 Co1 N1 118.05(8) . .
O3 Co1 N3 102.00(8) . 5_656
N3 Co1 N1 104.61(8) 5_656 .
C7 O1 Co1 126.58(17) . 4_556
C8 O3 Co1 117.76(17) . .
C13 N1 Co1 123.60(17) . .
C13 N1 C14 105.0(2) . .
C14 N1 Co1 131.34(16) . .
C13 N2 C19 107.0(2) . .
C13 N2 C20 125.7(2) . .
C19 N2 C20 127.3(2) . .
C23 N3 Co1 121.54(17) . 5_656
C23 N3 C24 105.1(2) . .
C24 N3 Co1 131.35(17) . 5_656
C23 N4 C22 125.5(2) . .
C23 N4 C29 106.7(2) . .
C29 N4 C22 127.1(2) . .
C2 C1 C7 122.5(2) . .
C6 C1 C2 117.8(2) . .
C6 C1 C7 119.7(2) . .
C1 C2 C8 124.5(2) . .
C3 C2 C1 119.5(2) . .
C3 C2 C8 115.9(2) . .
C2 C3 H3 118.6 . .
C2 C3 C4 122.9(2) . .
C4 C3 H3 118.6 . .
C3 C4 C9 120.1(2) . .
C5 C4 C3 116.6(2) . .
C5 C4 C9 123.3(2) . .
C4 C5 H5 119.4 . .
C6 C5 C4 121.2(2) . .
C6 C5 H5 119.4 . .
C1 C6 H6 119.1 . .
C5 C6 C1 121.8(2) . .
C5 C6 H6 119.1 . .
O1 C7 C1 115.9(2) . .
O2 C7 O1 123.7(2) . .
O2 C7 C1 120.3(2) . .
O3 C8 C2 115.3(2) . .
O4 C8 O3 123.9(2) . .
O4 C8 C2 120.4(2) . .
C4 C9 C11 109.9(2) . .
C4 C9 C12 108.6(2) . .
C10 C9 C4 112.2(2) . .
C10 C9 C11 108.4(2) . .
C10 C9 C12 108.5(2) . .
C12 C9 C11 109.2(2) . .
C9 C10 H10A 109.5 . .
C9 C10 H10B 109.5 . .
C9 C10 H10C 109.5 . .
H10A C10 H10B 109.5 . .
H10A C10 H10C 109.5 . .
H10B C10 H10C 109.5 . .
C9 C11 H11A 109.5 . .
C9 C11 H11B 109.5 . .
C9 C11 H11C 109.5 . .
H11A C11 H11B 109.5 . .
H11A C11 H11C 109.5 . .
H11B C11 H11C 109.5 . .
C9 C12 H12A 109.5 . .
C9 C12 H12B 109.5 . .
C9 C12 H12C 109.5 . .
H12A C12 H12B 109.5 . .
H12A C12 H12C 109.5 . .
H12B C12 H12C 109.5 . .
N1 C13 N2 113.5(2) . .
N1 C13 H13 123.3 . .
N2 C13 H13 123.3 . .
N1 C14 C19 108.8(2) . .
C15 C14 N1 131.0(2) . .
C15 C14 C19 120.2(2) . .
C14 C15 H15 121.4 . .
C16 C15 C14 117.3(3) . .
C16 C15 H15 121.4 . .
C15 C16 H16 119.0 . .
C15 C16 C17 122.0(3) . .
C17 C16 H16 119.0 . .
C16 C17 H17 119.2 . .
C18 C17 C16 121.6(3) . .
C18 C17 H17 119.2 . .
C17 C18 H18 121.9 . .
C17 C18 C19 116.2(3) . .
C19 C18 H18 121.9 . .
N2 C19 C14 105.7(2) . .
N2 C19 C18 131.5(2) . .
C18 C19 C14 122.7(2) . .
N2 C20 H20A 109.2 . .
N2 C20 H20B 109.2 . .
N2 C20 C21 111.9(2) . .
H20A C20 H20B 107.9 . .
C21 C20 H20A 109.2 . .
C21 C20 H20B 109.2 . .
C20 C21 H21A 109.1 . .
C20 C21 H21B 109.1 . .
C20 C21 C22 112.6(2) . .
H21A C21 H21B 107.8 . .
C22 C21 H21A 109.1 . .
C22 C21 H21B 109.1 . .
N4 C22 C21 111.8(2) . .
N4 C22 H22A 109.3 . .
N4 C22 H22B 109.3 . .
C21 C22 H22A 109.3 . .
C21 C22 H22B 109.3 . .
H22A C22 H22B 107.9 . .
N3 C23 N4 113.6(2) . .
N3 C23 H23 123.2 . .
N4 C23 H23 123.2 . .
N3 C24 C29 108.7(2) . .
C25 C24 N3 130.8(2) . .
C25 C24 C29 120.5(2) . .
C24 C25 H25 121.3 . .
C26 C25 C24 117.4(3) . .
C26 C25 H25 121.3 . .
C25 C26 H26 119.2 . .
C25 C26 C27 121.6(3) . .
C27 C26 H26 119.2 . .
C26 C27 H27 119.0 . .
C28 C27 C26 122.0(3) . .
C28 C27 H27 119.0 . .
C27 C28 H28 121.7 . .
C27 C28 C29 116.6(3) . .
C29 C28 H28 121.7 . .
N4 C29 C24 105.9(2) . .
N4 C29 C28 132.1(2) . .
C28 C29 C24 122.0(2) . .

loop_
_geom_bond_atom_site_label_1
_geom_bond_atom_site_label_2
_geom_bond_distance
_geom_bond_site_symmetry_2
O5 H5A 0.9830 .
O5 H5B 0.9829 .
O5A H5AA 0.9830 .
O5A H5AB 0.9830 .
Co1 O1 1.9410(17) 4_456
Co1 O3 1.9714(18) .
Co1 N1 2.032(2) .
Co1 N3 2.017(2) 5_656
O1 Co1 1.9409(17) 4_556
O1 C7 1.278(3) .
O2 C7 1.226(3) .
O3 C8 1.278(3) .
O4 C8 1.236(3) .
N1 C13 1.321(3) .
N1 C14 1.397(3) .
N2 C13 1.337(3) .
N2 C19 1.386(3) .
N2 C20 1.466(3) .
N3 Co1 2.017(2) 5_656
N3 C23 1.321(3) .
N3 C24 1.395(3) .
N4 C22 1.463(3) .
N4 C23 1.344(3) .
N4 C29 1.384(3) .
C1 C2 1.400(3) .
C1 C6 1.389(3) .
C1 C7 1.500(3) .
C2 C3 1.387(3) .
C2 C8 1.511(3) .
C3 H3 0.9300 .
C3 C4 1.396(3) .
C4 C5 1.387(3) .
C4 C9 1.532(3) .
C5 H5 0.9300 .
C5 C6 1.384(3) .
C6 H6 0.9300 .
C9 C10 1.528(4) .
C9 C11 1.536(4) .
C9 C12 1.532(4) .
C10 H10A 0.9600 .
C10 H10B 0.9600 .
C10 H10C 0.9600 .
C11 H11A 0.9600 .
C11 H11B 0.9600 .
C11 H11C 0.9600 .
C12 H12A 0.9600 .
C12 H12B 0.9600 .
C12 H12C 0.9600 .
C13 H13 0.9300 .
C14 C15 1.388(3) .
C14 C19 1.397(3) .
C15 H15 0.9300 .
C15 C16 1.377(4) .
C16 H16 0.9300 .
C16 C17 1.395(4) .
C17 H17 0.9300 .
C17 C18 1.376(4) .
C18 H18 0.9300 .
C18 C19 1.389(4) .
C20 H20A 0.9700 .
C20 H20B 0.9700 .
C20 C21 1.519(4) .
C21 H21A 0.9700 .
C21 H21B 0.9700 .
C21 C22 1.522(4) .
C22 H22A 0.9700 .
C22 H22B 0.9700 .
C23 H23 0.9300 .
C24 C25 1.383(4) .
C24 C29 1.402(3) .
C25 H25 0.9300 .
C25 C26 1.378(4) .
C26 H26 0.9300 .
C26 C27 1.393(4) .
C27 H27 0.9300 .
C27 C28 1.368(4) .
C28 H28 0.9300 .
C28 C29 1.388(3) .

loop_
_geom_torsion_atom_site_label_1
_geom_torsion_atom_site_label_2
_geom_torsion_atom_site_label_3
_geom_torsion_atom_site_label_4
_geom_torsion
_geom_torsion_site_symmetry_1
_geom_torsion_site_symmetry_2
_geom_torsion_site_symmetry_3
_geom_torsion_site_symmetry_4
Co1 O1 C7 O2 12.3(4) 4_556 . . .
Co1 O1 C7 C1 -166.43(15) 4_556 . . .
Co1 O3 C8 O4 -3.9(3) . . . .
Co1 O3 C8 C2 169.31(15) . . . .
Co1 N1 C13 N2 -176.69(17) . . . .
Co1 N1 C14 C15 -3.7(4) . . . .
Co1 N1 C14 C19 176.36(17) . . . .
Co1 N3 C23 N4 165.77(16) 5_656 . . .
Co1 N3 C24 C25 15.8(4) 5_656 . . .
Co1 N3 C24 C29 -163.72(17) 5_656 . . .
N1 C14 C15 C16 179.2(2) . . . .
N1 C14 C19 N2 0.1(3) . . . .
N1 C14 C19 C18 -178.6(2) . . . .
N2 C20 C21 C22 177.8(2) . . . .
N3 C24 C25 C26 -179.5(3) . . . .
N3 C24 C29 N4 0.1(3) . . . .
N3 C24 C29 C28 179.4(2) . . . .
C1 C2 C3 C4 -2.8(4) . . . .
C1 C2 C8 O3 88.5(3) . . . .
C1 C2 C8 O4 -98.0(3) . . . .
C2 C1 C6 C5 -1.6(4) . . . .
C2 C1 C7 O1 175.5(2) . . . .
C2 C1 C7 O2 -3.4(4) . . . .
C2 C3 C4 C5 -1.4(4) . . . .
C2 C3 C4 C9 177.3(2) . . . .
C3 C2 C8 O3 -89.9(3) . . . .
C3 C2 C8 O4 83.5(3) . . . .
C3 C4 C5 C6 4.0(4) . . . .
C3 C4 C9 C10 171.5(2) . . . .
C3 C4 C9 C11 50.9(3) . . . .
C3 C4 C9 C12 -68.5(3) . . . .
C4 C5 C6 C1 -2.6(4) . . . .
C5 C4 C9 C10 -9.9(4) . . . .
C5 C4 C9 C11 -130.5(3) . . . .
C5 C4 C9 C12 110.0(3) . . . .
C6 C1 C2 C3 4.2(3) . . . .
C6 C1 C2 C8 -174.2(2) . . . .
C6 C1 C7 O1 -1.7(3) . . . .
C6 C1 C7 O2 179.5(2) . . . .
C7 C1 C2 C3 -173.0(2) . . . .
C7 C1 C2 C8 8.6(4) . . . .
C7 C1 C6 C5 175.7(2) . . . .
C8 C2 C3 C4 175.7(2) . . . .
C9 C4 C5 C6 -174.6(2) . . . .
C13 N1 C14 C15 179.8(3) . . . .
C13 N1 C14 C19 -0.1(3) . . . .
C13 N2 C19 C14 0.0(3) . . . .
C13 N2 C19 C18 178.6(3) . . . .
C13 N2 C20 C21 -96.9(3) . . . .
C14 N1 C13 N2 0.2(3) . . . .
C14 C15 C16 C17 0.0(4) . . . .
C15 C14 C19 N2 -179.9(2) . . . .
C15 C14 C19 C18 1.4(4) . . . .
C15 C16 C17 C18 0.4(4) . . . .
C16 C17 C18 C19 0.0(4) . . . .
C17 C18 C19 N2 -179.3(3) . . . .
C17 C18 C19 C14 -1.0(4) . . . .
C19 N2 C13 N1 -0.1(3) . . . .
C19 N2 C20 C21 79.2(3) . . . .
C19 C14 C15 C16 -0.9(4) . . . .
C20 N2 C13 N1 176.6(2) . . . .
C20 N2 C19 C14 -176.6(2) . . . .
C20 N2 C19 C18 1.9(4) . . . .
C20 C21 C22 N4 -68.1(3) . . . .
C22 N4 C23 N3 -171.3(2) . . . .
C22 N4 C29 C24 170.9(2) . . . .
C22 N4 C29 C28 -8.2(4) . . . .
C23 N3 C24 C25 179.4(3) . . . .
C23 N3 C24 C29 -0.2(3) . . . .
C23 N4 C22 C21 91.8(3) . . . .
C23 N4 C29 C24 0.1(3) . . . .
C23 N4 C29 C28 -179.1(3) . . . .
C24 N3 C23 N4 0.2(3) . . . .
C24 C25 C26 C27 0.3(4) . . . .
C25 C24 C29 N4 -179.5(2) . . . .
C25 C24 C29 C28 -0.3(4) . . . .
C25 C26 C27 C28 -0.2(5) . . . .
C26 C27 C28 C29 -0.1(4) . . . .
C27 C28 C29 N4 179.4(3) . . . .
C27 C28 C29 C24 0.3(4) . . . .
C29 N4 C22 C21 -77.4(3) . . . .
C29 N4 C23 N3 -0.2(3) . . . .
C29 C24 C25 C26 0.0(4) . . . .
